data_7125662
loop_
_publ_author_name
'Yi, Xiangyan'
'Feng, Jiajun'
'Huang, Fei'
'Baell, Jonathan Bayldon'

_publ_section_title
;
 Metal-free C-C, C-O, C-S and C-N bond formation enabled by SBA-15
 supported TFMSA.
;
_journal_issue 8
_journal_name_full 'Chemical communications (Cambridge, England)'
_journal_page_first 1243
_journal_page_last 1246
_journal_paper_doi 10.1039/c9cc08389h
_journal_volume 56
_journal_year 2020
_chemical_formula_sum 'C17 H20 O4'
_chemical_formula_weight 288.33
_space_group_crystal_system monoclinic
_space_group_IT_number 14
_space_group_name_Hall '-P 2ybc'
_space_group_name_H-M_alt 'P 1 21/c 1'
_atom_sites_solution_hydrogens mixed
_audit_creation_method SHELXL-2013
_audit_update_record
;
2019-05-22 deposited with the CCDC.	2019-12-17 downloaded from the CCDC.
;
_cell_angle_alpha 90
_cell_angle_beta 90.4030(10)
_cell_angle_gamma 90
_cell_formula_units_Z 4
_cell_length_a 8.2804(4)
_cell_length_b 8.1597(3)
_cell_length_c 23.4123(9)
_cell_measurement_reflns_used 9505
_cell_measurement_temperature 193(2)
_cell_measurement_theta_max 54.225
_cell_measurement_theta_min 4.919
_cell_volume 1581.83(11)
_computing_cell_refinement 'Bruker SAINT'
_computing_data_collection 'Bruker APEX2'
_computing_data_reduction 'Bruker SAINT'
_computing_molecular_graphics 'Bruker SHELXTL'
_computing_publication_material 'Bruker SHELXTL'
_computing_structure_refinement 'SHELXL-2013 (Sheldrick, 2013)'
_computing_structure_solution 'SHELXS-97 (Sheldrick 2008)'
_diffrn_ambient_temperature 193(2)
_diffrn_measured_fraction_theta_full 0.969
_diffrn_measured_fraction_theta_max 0.994
_diffrn_measurement_device_type 'Bruker APEX-II CCD'
_diffrn_measurement_method '\f and \w scans'
_diffrn_radiation_type MoK\a
_diffrn_radiation_wavelength 0.71073
_diffrn_reflns_av_R_equivalents 0.0748
_diffrn_reflns_av_unetI/netI 0.0381
_diffrn_reflns_Laue_measured_fraction_full 0.969
_diffrn_reflns_Laue_measured_fraction_max 0.994
_diffrn_reflns_limit_h_max 9
_diffrn_reflns_limit_h_min -9
_diffrn_reflns_limit_k_max 9
_diffrn_reflns_limit_k_min -9
_diffrn_reflns_limit_l_max 25
_diffrn_reflns_limit_l_min -27
_diffrn_reflns_number 23273
_diffrn_reflns_point_group_measured_fraction_full 0.969
_diffrn_reflns_point_group_measured_fraction_max 0.994
_diffrn_reflns_theta_full 25.242
_diffrn_reflns_theta_max 24.996
_diffrn_reflns_theta_min 2.643
_exptl_absorpt_coefficient_mu 0.085
_exptl_absorpt_correction_T_max 0.7456
_exptl_absorpt_correction_T_min 0.4933
_exptl_absorpt_correction_type multi-scan
_exptl_absorpt_process_details sadabs
_exptl_crystal_colour colorless
_exptl_crystal_density_diffrn 1.211
_exptl_crystal_description prismatic
_exptl_crystal_F_000 616
_exptl_crystal_size_max 0.200
_exptl_crystal_size_mid 0.160
_exptl_crystal_size_min 0.140
_refine_diff_density_max 0.394
_refine_diff_density_min -0.204
_refine_diff_density_rms 0.035
_refine_ls_extinction_coef 0.034(9)
_refine_ls_extinction_expression Fc^*^=kFc[1+0.001xFc^2^\l^3^/sin(2\q)]^-1/4^
_refine_ls_extinction_method SHELXL
_refine_ls_goodness_of_fit_ref 1.054
_refine_ls_hydrogen_treatment constr
_refine_ls_matrix_type full
_refine_ls_number_parameters 231
_refine_ls_number_reflns 2765
_refine_ls_number_restraints 82
_refine_ls_restrained_S_all 1.082
_refine_ls_R_factor_all 0.0696
_refine_ls_R_factor_gt 0.0580
_refine_ls_shift/su_max 0.000
_refine_ls_shift/su_mean 0.000
_refine_ls_structure_factor_coef Fsqd
_refine_ls_weighting_details 'w=1/[\s^2^(Fo^2^)+(0.0683P)^2^+0.7576P] where P=(Fo^2^+2Fc^2^)/3'
_refine_ls_weighting_scheme calc
_refine_ls_wR_factor_gt 0.1491
_refine_ls_wR_factor_ref 0.1606
_reflns_Friedel_coverage 0.000
_reflns_number_gt 2302
_reflns_number_total 2765
_reflns_threshold_expression 'I > 2\s(I)'
_cod_data_source_file c9cc08389h2.cif
_cod_data_source_block mo_dd19034_0m
_cod_depositor_comments 'Adding full bibliography for 7125662--7125663.cif.'
_cod_original_sg_symbol_H-M 'P 21/c'
_cod_database_code 7125662
_shelx_space_group_comment
; 
The symmetry employed for this shelxl refinement is uniquely defined 
by the following loop, which should always be used as a source of 
symmetry information in preference to the above space-group names. 
They are only intended as comments. 
;
_shelx_estimated_absorpt_t_min 0.983
_shelx_estimated_absorpt_t_max 0.988
_shelxl_version_number 2013-4

loop_
_space_group_symop_operation_xyz
'x, y, z'
'-x, y+1/2, -z+1/2'
'-x, -y, -z'
'x, -y-1/2, z-1/2'

loop_
_atom_site_label
_atom_site_type_symbol
_atom_site_fract_x
_atom_site_fract_y
_atom_site_fract_z
_atom_site_U_iso_or_equiv
_atom_site_adp_type
_atom_site_occupancy
_atom_site_site_symmetry_order
_atom_site_calc_flag
_atom_site_refinement_flags_posn
_atom_site_refinement_flags_adp
_atom_site_refinement_flags_occupancy
_atom_site_disorder_assembly
_atom_site_disorder_group
O1 O 0.4029(2) 0.9032(2) 0.76177(7) 0.0734(6) Uani 1 1 d . . . . .
O2 O 0.63450(18) 0.70052(18) 0.59234(6) 0.0528(4) Uani 1 1 d . . . . .
O3 O 0.9312(2) 0.7955(2) 0.62925(7) 0.0679(5) Uani 1 1 d . . . . .
O4 O 0.9505(2) 0.5757(2) 0.68425(8) 0.0755(6) Uani 1 1 d D . . . .
C1 C 0.5241(3) 0.7961(3) 0.68060(8) 0.0486(5) Uani 1 1 d . . . . .
H1 H 0.5711 0.7079 0.7013 0.058 Uiso 1 1 calc R U . . .
C2 C 0.4276(3) 0.9154(3) 0.71023(9) 0.0544(6) Uani 1 1 d . . . . .
C3 C 0.3608(4) 1.0554(3) 0.67624(11) 0.0722(7) Uani 1 1 d D . . . .
H3A H 0.3597 1.1502 0.7005 0.087 Uiso 0.5 1 d R U P A 1
H3B H 0.2510 1.0294 0.6664 0.087 Uiso 0.5 1 d R U P A 1
H3C H 0.4314 1.1476 0.6812 0.087 Uiso 0.5 1 d R U P B 2
H3D H 0.2575 1.0835 0.6918 0.087 Uiso 0.5 1 d R U P B 2
C4 C 0.4436(6) 1.0986(6) 0.62449(19) 0.0574(10) Uani 0.5 1 d D U P C 1
H4 H 0.5500 1.1450 0.6368 0.069 Uiso 0.5 1 calc R U P C 1
C7 C 0.3630(8) 1.2312(8) 0.5885(3) 0.0686(15) Uani 0.5 1 d D U P C 1
H7A H 0.2622 1.1886 0.5721 0.103 Uiso 0.5 1 calc R U P C 1
H7B H 0.4356 1.2640 0.5576 0.103 Uiso 0.5 1 calc R U P C 1
H7C H 0.3394 1.3264 0.6125 0.103 Uiso 0.5 1 calc R U P C 1
C4' C 0.3393(5) 1.0273(5) 0.61523(18) 0.0511(9) Uani 0.5 1 d D U P C 2
H4' H 0.2454 0.9512 0.6107 0.061 Uiso 0.5 1 calc R U P C 2
C7' C 0.2980(8) 1.1830(7) 0.5815(3) 0.0642(14) Uani 0.5 1 d D U P C 2
H7'1 H 0.2049 1.2372 0.5989 0.096 Uiso 0.5 1 calc R U P C 2
H7'2 H 0.2718 1.1539 0.5419 0.096 Uiso 0.5 1 calc R U P C 2
H7'3 H 0.3909 1.2574 0.5822 0.096 Uiso 0.5 1 calc R U P C 2
C5 C 0.4838(3) 0.9437(3) 0.58813(9) 0.0526(6) Uani 1 1 d D . . . .
H5A H 0.5625 0.9722 0.5599 0.063 Uiso 0.5 1 d R U P C 1
H5B H 0.3872 0.9069 0.5691 0.063 Uiso 0.5 1 d R U P C 1
H5C H 0.5675 1.0233 0.5825 0.063 Uiso 0.5 1 d R U P C 2
H5D H 0.4516 0.9002 0.5577 0.063 Uiso 0.5 1 d R U P C 2
C6 C 0.5488(2) 0.8076(2) 0.62411(8) 0.0452(5) Uani 1 1 d . . . . .
C8 C 0.7306(2) 0.5804(2) 0.62148(8) 0.0454(5) Uani 1 1 d . . . . .
H8 H 0.6678 0.5311 0.6535 0.054 Uiso 1 1 calc R U . . .
C9 C 0.7781(2) 0.4488(2) 0.57934(8) 0.0446(5) Uani 1 1 d . . . . .
C10 C 0.7792(3) 0.4778(3) 0.52122(9) 0.0639(7) Uani 1 1 d . . . . .
H10 H 0.7475 0.5818 0.5068 0.077 Uiso 1 1 calc R U . . .
C11 C 0.8267(4) 0.3550(3) 0.48391(11) 0.0735(8) Uani 1 1 d . . . . .
H11 H 0.8267 0.3755 0.4440 0.088 Uiso 1 1 calc R U . . .
C12 C 0.8731(3) 0.2056(3) 0.50392(12) 0.0650(7) Uani 1 1 d . . . . .
H12 H 0.9065 0.1226 0.4781 0.078 Uiso 1 1 calc R U . . .
C13 C 0.8714(3) 0.1756(3) 0.56185(12) 0.0662(7) Uani 1 1 d . . . . .
H13 H 0.9030 0.0712 0.5761 0.079 Uiso 1 1 calc R U . . .
C14 C 0.8239(3) 0.2968(3) 0.59919(10) 0.0570(6) Uani 1 1 d . . . . .
H14 H 0.8228 0.2752 0.6391 0.068 Uiso 1 1 calc R U . . .
C15 C 0.8806(3) 0.6664(3) 0.64492(9) 0.0510(5) Uani 1 1 d . . . . .
C16 C 1.1052(4) 0.6433(5) 0.70479(16) 0.0674(9) Uani 0.8 1 d D U P D 1
H16A H 1.1852 0.6448 0.6736 0.081 Uiso 0.8 1 calc R U P D 1
H16B H 1.0904 0.7567 0.7188 0.081 Uiso 0.8 1 calc R U P D 1
C17 C 1.1606(5) 0.5361(5) 0.75138(16) 0.0836(10) Uani 0.8 1 d D U P D 1
H17A H 1.0770 0.5298 0.7807 0.125 Uiso 0.8 1 calc R U P D 1
H17B H 1.2600 0.5808 0.7682 0.125 Uiso 0.8 1 calc R U P D 1
H17C H 1.1818 0.4262 0.7363 0.125 Uiso 0.8 1 calc R U P D 1
C16' C 1.0615(17) 0.619(2) 0.7341(7) 0.0778(19) Uani 0.2 1 d D U P D 2
H16C H 1.0865 0.7377 0.7374 0.093 Uiso 0.2 1 calc R U P D 2
H16D H 1.0277 0.5732 0.7713 0.093 Uiso 0.2 1 calc R U P D 2
C17' C 1.1859(17) 0.5225(19) 0.7045(7) 0.081(2) Uani 0.2 1 d D U P D 2
H17D H 1.1597 0.4057 0.7074 0.122 Uiso 0.2 1 calc R U P D 2
H17E H 1.2915 0.5429 0.7223 0.122 Uiso 0.2 1 calc R U P D 2
H17F H 1.1891 0.5546 0.6642 0.122 Uiso 0.2 1 calc R U P D 2

loop_
_atom_site_aniso_label
_atom_site_aniso_U_11
_atom_site_aniso_U_22
_atom_site_aniso_U_33
_atom_site_aniso_U_23
_atom_site_aniso_U_13
_atom_site_aniso_U_12
O1 0.1011(14) 0.0713(12) 0.0480(9) -0.0082(8) 0.0115(9) 0.0088(10)
O2 0.0622(9) 0.0585(9) 0.0377(7) 0.0037(6) -0.0026(6) 0.0150(7)
O3 0.0789(12) 0.0519(10) 0.0731(11) 0.0025(8) 0.0041(9) -0.0149(8)
O4 0.0757(12) 0.0678(11) 0.0823(12) 0.0213(9) -0.0392(9) -0.0171(9)
C1 0.0541(12) 0.0498(12) 0.0419(11) 0.0003(9) -0.0055(9) 0.0014(9)
C2 0.0624(13) 0.0518(12) 0.0491(12) -0.0068(10) -0.0007(10) -0.0032(10)
C3 0.0880(19) 0.0618(15) 0.0668(16) -0.0038(12) 0.0012(13) 0.0184(13)
C4 0.056(2) 0.052(2) 0.064(2) 0.0039(19) -0.0064(19) 0.0034(18)
C7 0.068(3) 0.058(3) 0.079(3) 0.013(3) -0.011(3) 0.010(3)
C4' 0.049(2) 0.045(2) 0.059(2) 0.0000(17) -0.0092(17) 0.0011(17)
C7' 0.061(3) 0.054(3) 0.077(3) 0.005(2) -0.016(3) 0.005(2)
C5 0.0536(12) 0.0564(13) 0.0476(12) 0.0066(10) -0.0070(9) 0.0021(10)
C6 0.0448(11) 0.0485(11) 0.0422(10) -0.0008(9) -0.0060(8) -0.0002(9)
C8 0.0506(11) 0.0474(11) 0.0381(10) 0.0055(8) -0.0054(8) 0.0019(9)
C9 0.0428(10) 0.0459(11) 0.0452(11) 0.0015(9) -0.0048(8) -0.0047(9)
C10 0.0912(18) 0.0535(13) 0.0469(12) -0.0003(10) -0.0050(12) 0.0097(12)
C11 0.099(2) 0.0715(17) 0.0501(13) -0.0103(12) -0.0029(13) 0.0091(15)
C12 0.0624(14) 0.0577(14) 0.0748(16) -0.0188(12) -0.0040(12) 0.0048(11)
C13 0.0636(15) 0.0481(13) 0.0867(18) 0.0006(12) -0.0003(13) 0.0065(11)
C14 0.0584(13) 0.0531(13) 0.0595(13) 0.0084(10) 0.0009(10) 0.0014(10)
C15 0.0576(13) 0.0491(12) 0.0464(11) 0.0023(9) -0.0025(9) 0.0011(10)
C16 0.0593(18) 0.0727(19) 0.070(2) 0.0139(17) -0.0235(16) -0.0138(15)
C17 0.077(2) 0.089(2) 0.084(2) 0.018(2) -0.0415(19) -0.0088(18)
C16' 0.073(4) 0.077(4) 0.083(4) 0.011(4) -0.019(3) -0.009(3)
C17' 0.077(4) 0.080(4) 0.087(5) 0.006(5) -0.016(4) -0.015(4)

loop_
_atom_type_symbol
_atom_type_description
_atom_type_scat_dispersion_real
_atom_type_scat_dispersion_imag
_atom_type_scat_source
C C 0.0033 0.0016 'International Tables Vol C Tables 4.2.6.8 and 6.1.1.4'
H H 0.0000 0.0000 'International Tables Vol C Tables 4.2.6.8 and 6.1.1.4'
O O 0.0106 0.0060 'International Tables Vol C Tables 4.2.6.8 and 6.1.1.4'

loop_
_geom_angle_atom_site_label_1
_geom_angle_atom_site_label_2
_geom_angle_atom_site_label_3
_geom_angle
C6 O2 C8 118.18(14)
C15 O4 C16 113.3(2)
C15 O4 C16' 131.8(7)
C6 C1 C2 121.0(2)
C6 C1 H1 119.5
C2 C1 H1 119.5
O1 C2 C1 121.0(2)
O1 C2 C3 121.3(2)
C1 C2 C3 117.65(19)
C4 C3 C2 117.3(3)
C4' C3 C2 116.3(2)
C4 C3 H3A 107.9
C2 C3 H3A 107.8
C4 C3 H3B 107.9
C2 C3 H3B 107.7
H3A C3 H3B 107.9
C4' C3 H3C 108.2
C2 C3 H3C 108.2
C4' C3 H3D 107.8
C2 C3 H3D 107.9
H3C C3 H3D 108.1
C3 C4 C7 115.5(4)
C3 C4 C5 111.4(3)
C7 C4 C5 111.6(4)
C3 C4 H4 105.8
C7 C4 H4 105.8
C5 C4 H4 105.8
C4 C7 H7A 109.5
C4 C7 H7B 109.5
H7A C7 H7B 109.5
C4 C7 H7C 109.5
H7A C7 H7C 109.5
H7B C7 H7C 109.5
C3 C4' C5 112.9(3)
C3 C4' C7' 113.6(4)
C5 C4' C7' 109.3(4)
C3 C4' H4' 106.9
C5 C4' H4' 106.9
C7' C4' H4' 106.9
C4' C7' H7'1 109.5
C4' C7' H7'2 109.5
H7'1 C7' H7'2 109.5
C4' C7' H7'3 109.5
H7'1 C7' H7'3 109.5
H7'2 C7' H7'3 109.5
C6 C5 C4' 112.3(2)
C6 C5 C4 111.9(2)
C6 C5 H5A 109.0
C4 C5 H5A 109.1
C6 C5 H5B 109.0
C4 C5 H5B 109.0
H5A C5 H5B 108.8
C6 C5 H5C 108.9
C4' C5 H5C 109.0
C6 C5 H5D 106.1
C4' C5 H5D 107.4
H5C C5 H5D 113.3
C1 C6 O2 125.46(18)
C1 C6 C5 123.51(19)
O2 C6 C5 111.03(16)
O2 C8 C9 108.73(15)
O2 C8 C15 107.76(16)
C9 C8 C15 110.27(17)
O2 C8 H8 110.0
C9 C8 H8 110.0
C15 C8 H8 110.0
C14 C9 C10 118.9(2)
C14 C9 C8 119.45(18)
C10 C9 C8 121.66(19)
C9 C10 C11 120.0(2)
C9 C10 H10 120.0
C11 C10 H10 120.0
C12 C11 C10 120.7(2)
C12 C11 H11 119.6
C10 C11 H11 119.6
C11 C12 C13 119.6(2)
C11 C12 H12 120.2
C13 C12 H12 120.2
C12 C13 C14 120.0(2)
C12 C13 H13 120.0
C14 C13 H13 120.0
C9 C14 C13 120.7(2)
C9 C14 H14 119.6
C13 C14 H14 119.6
O3 C15 O4 124.0(2)
O3 C15 C8 125.65(19)
O4 C15 C8 110.30(18)
C17 C16 O4 106.6(3)
C17 C16 H16A 110.4
O4 C16 H16A 110.4
C17 C16 H16B 110.4
O4 C16 H16B 110.4
H16A C16 H16B 108.6
C16 C17 H17A 109.5
C16 C17 H17B 109.5
H17A C17 H17B 109.5
C16 C17 H17C 109.5
H17A C17 H17C 109.5
H17B C17 H17C 109.5
C17' C16' O4 86.2(10)
C17' C16' H16C 114.3
O4 C16' H16C 114.3
C17' C16' H16D 114.3
O4 C16' H16D 114.3
H16C C16' H16D 111.4
C16' C17' H17D 109.5
C16' C17' H17E 109.5
H17D C17' H17E 109.5
C16' C17' H17F 109.5
H17D C17' H17F 109.5
H17E C17' H17F 109.5

loop_
_geom_bond_atom_site_label_1
_geom_bond_atom_site_label_2
_geom_bond_distance
O1 C2 1.229(3)
O2 C6 1.352(2)
O2 C8 1.432(2)
O3 C15 1.192(3)
O4 C15 1.313(3)
O4 C16 1.472(3)
O4 C16' 1.523(13)
C1 C6 1.343(3)
C1 C2 1.441(3)
C1 H1 0.9500
C2 C3 1.496(3)
C3 C4 1.440(5)
C3 C4' 1.456(5)
C3 H3A 0.9595
C3 H3B 0.9603
C3 H3C 0.9591
C3 H3D 0.9599
C4 C7 1.523(7)
C4 C5 1.561(5)
C4 H4 1.0000
C7 H7A 0.9800
C7 H7B 0.9800
C7 H7C 0.9800
C4' C5 1.521(5)
C4' C7' 1.533(7)
C4' H4' 1.0000
C7' H7'1 0.9800
C7' H7'2 0.9800
C7' H7'3 0.9800
C5 C6 1.491(3)
C5 H5A 0.9605
C5 H5B 0.9613
C5 H5C 0.9597
C5 H5D 0.8384
C8 C9 1.512(3)
C8 C15 1.525(3)
C8 H8 1.0000
C9 C14 1.377(3)
C9 C10 1.381(3)
C10 C11 1.388(3)
C10 H10 0.9500
C11 C12 1.360(4)
C11 H11 0.9500
C12 C13 1.379(4)
C12 H12 0.9500
C13 C14 1.380(3)
C13 H13 0.9500
C14 H14 0.9500
C16 C17 1.469(4)
C16 H16A 0.9900
C16 H16B 0.9900
C17 H17A 0.9800
C17 H17B 0.9800
C17 H17C 0.9800
C16' C17' 1.476(16)
C16' H16C 0.9900
C16' H16D 0.9900
C17' H17D 0.9800
C17' H17E 0.9800
C17' H17F 0.9800

loop_
_geom_hbond_atom_site_label_D
_geom_hbond_atom_site_label_H
_geom_hbond_atom_site_label_A
_geom_hbond_distance_DH
_geom_hbond_distance_HA
_geom_hbond_distance_DA
_geom_hbond_angle_DHA
_geom_hbond_site_symmetry_A
C1 H1 O1 0.95 2.64 3.528(3) 155.9 2_646
C8 H8 O1 1.00 2.32 3.290(2) 163.3 2_646

loop_
_geom_torsion_atom_site_label_1
_geom_torsion_atom_site_label_2
_geom_torsion_atom_site_label_3
_geom_torsion_atom_site_label_4
_geom_torsion
C6 C1 C2 O1 178.8(2)
C6 C1 C2 C3 -2.1(3)
O1 C2 C3 C4 155.5(3)
C1 C2 C3 C4 -23.6(4)
O1 C2 C3 C4' -156.0(3)
C1 C2 C3 C4' 24.9(4)
C4' C3 C4 C7 74.3(5)
C2 C3 C4 C7 174.6(4)
C4' C3 C4 C5 -54.4(3)
C2 C3 C4 C5 46.0(4)
C4 C3 C4' C5 57.5(4)
C2 C3 C4' C5 -45.2(4)
C4 C3 C4' C7' -67.6(5)
C2 C3 C4' C7' -170.3(4)
C3 C4' C5 C6 42.8(4)
C7' C4' C5 C6 170.2(3)
C3 C4' C5 C4 -55.1(4)
C7' C4' C5 C4 72.2(4)
C3 C4 C5 C6 -44.0(4)
C7 C4 C5 C6 -174.7(4)
C3 C4 C5 C4' 55.2(4)
C7 C4 C5 C4' -75.5(5)
C2 C1 C6 O2 -178.64(19)
C2 C1 C6 C5 1.6(3)
C8 O2 C6 C1 -11.5(3)
C8 O2 C6 C5 168.30(17)
C4' C5 C6 C1 -22.1(3)
C4 C5 C6 C1 21.5(3)
C4' C5 C6 O2 158.1(2)
C4 C5 C6 O2 -158.2(2)
C6 O2 C8 C9 164.94(17)
C6 O2 C8 C15 -75.5(2)
O2 C8 C9 C14 -159.05(18)
C15 C8 C9 C14 83.0(2)
O2 C8 C9 C10 22.0(3)
C15 C8 C9 C10 -95.9(2)
C14 C9 C10 C11 -0.3(4)
C8 C9 C10 C11 178.7(2)
C9 C10 C11 C12 -0.3(4)
C10 C11 C12 C13 0.7(4)
C11 C12 C13 C14 -0.4(4)
C10 C9 C14 C13 0.5(3)
C8 C9 C14 C13 -178.5(2)
C12 C13 C14 C9 -0.1(4)
C16 O4 C15 O3 -4.0(4)
C16' O4 C15 O3 26.0(9)
C16 O4 C15 C8 174.3(2)
C16' O4 C15 C8 -155.7(8)
O2 C8 C15 O3 -18.6(3)
C9 C8 C15 O3 99.9(3)
O2 C8 C15 O4 163.16(17)
C9 C8 C15 O4 -78.3(2)
C15 O4 C16 C17 175.5(3)
C16' O4 C16 C17 41.8(12)
C15 O4 C16' C17' -115.7(9)
C16 O4 C16' C17' -52.7(10)
